data_7031452
loop_
_publ_author_name
'Boldog, Ishtvan'
'Domasevitch, Konstantin V.'
'Sanchiz, Joaqu\'in'
'Mayer, Peter'
'Janiak, Christoph'

_publ_section_title
;
 1,3,5,7-Tetrakis(tetrazol-5-yl)-adamantane: the smallest tetrahedral
 tetrazole-functionalized ligand and its complexes formed by reaction with
 anhydrous M(ii)Cl2 (M = Mn, Cu, Zn, Cd).
;
_journal_issue 33
_journal_name_full 'Dalton transactions (Cambridge, England : 2003)'
_journal_page_first 12590
_journal_page_last 12605
_journal_paper_doi 10.1039/c4dt01022a
_journal_volume 43
_journal_year 2014
_chemical_formula_moiety '(Cu 2+)4, (Cl -)4, (C14 H12 N16 4-), (C3 H7 N O)6'
_chemical_formula_sum 'C32 H54 Cl4 Cu4 N22 O6'
_chemical_formula_weight 1238.93
_chemical_name_systematic
;
poly[[pentakis-(N,N-dimethylformamide)(\m~10~-
1,3,5,7-tetrakis(5-tetrazolato)adamantane-tris-(\m-chlorido)-chlorido-
tetracopper(II)] N,N-dimethylformamide solvate]

;
_space_group_IT_number 70
_space_group_name_Hall '-F 2uv 2vw'
_symmetry_cell_setting orthorhombic
_symmetry_Int_Tables_number 70
_symmetry_space_group_name_Hall '-F 2uv 2vw'
_symmetry_space_group_name_H-M 'F d d d :2'
_atom_sites_solution_hydrogens geom
_atom_sites_solution_primary direct
_atom_sites_solution_secondary difmap
_audit_creation_method SHELXL-97
_cell_angle_alpha 90.00
_cell_angle_beta 90.00
_cell_angle_gamma 90.00
_cell_formula_units_Z 16
_cell_length_a 19.6939(4)
_cell_length_b 27.4554(4)
_cell_length_c 41.4894(9)
_cell_measurement_reflns_used 4208
_cell_measurement_temperature 113(2)
_cell_measurement_theta_max 23.76
_cell_measurement_theta_min 1.36
_cell_volume 22433.5(7)
_computing_cell_refinement 'SAINT (Bruker, 2008)'
_computing_data_collection 'APEX2 (Bruker, 2008)'
_computing_data_reduction 'SAINT (Bruker, 2008)'
_computing_molecular_graphics 'Diamond 2.1e (Brandenburg, 1999)'
_computing_publication_material 'WinGX 1.70.01 (Farrugia, 1999)'
_computing_structure_refinement 'SHELXL-97 (Sheldrick, 2008)'
_computing_structure_solution 'SHELXS-97 (Sheldrick, 2008)'
_diffrn_ambient_temperature 113(2)
_diffrn_measured_fraction_theta_full 0.986
_diffrn_measured_fraction_theta_max 0.986
_diffrn_measurement_device_type 'Bruker APEX2 area-detector diffractometer'
_diffrn_measurement_method '\w scans'
_diffrn_radiation_monochromator graphite
_diffrn_radiation_source 'fine-focus sealed tube'
_diffrn_radiation_type MoK\a
_diffrn_radiation_wavelength 0.71073
_diffrn_reflns_av_R_equivalents 0.0460
_diffrn_reflns_av_sigmaI/netI 0.0212
_diffrn_reflns_limit_h_max 22
_diffrn_reflns_limit_h_min -22
_diffrn_reflns_limit_k_max 31
_diffrn_reflns_limit_k_min -29
_diffrn_reflns_limit_l_max 46
_diffrn_reflns_limit_l_min -46
_diffrn_reflns_number 57172
_diffrn_reflns_theta_full 23.73
_diffrn_reflns_theta_max 23.73
_diffrn_reflns_theta_min 5.13
_diffrn_standards_decay_% 0
_exptl_absorpt_coefficient_mu 1.745
_exptl_absorpt_correction_T_max 0.8449
_exptl_absorpt_correction_T_min 0.7798
_exptl_absorpt_correction_type multi-scan
_exptl_absorpt_process_details 'SADABS (Bruker, 2001)'
_exptl_crystal_colour green
_exptl_crystal_density_diffrn 1.467
_exptl_crystal_density_method 'not measured'
_exptl_crystal_description octahedron
_exptl_crystal_F_000 10112
_exptl_crystal_size_max 0.15
_exptl_crystal_size_mid 0.10
_exptl_crystal_size_min 0.10
_platon_squeeze_details
;
;
_refine_diff_density_max 1.882
_refine_diff_density_min -1.144
_refine_diff_density_rms 0.143
_refine_ls_extinction_method none
_refine_ls_goodness_of_fit_ref 1.066
_refine_ls_hydrogen_treatment constr
_refine_ls_matrix_type full
_refine_ls_number_parameters 346
_refine_ls_number_reflns 4217
_refine_ls_number_restraints 160
_refine_ls_restrained_S_all 1.110
_refine_ls_R_factor_all 0.0747
_refine_ls_R_factor_gt 0.0681
_refine_ls_shift/su_max 0.002
_refine_ls_shift/su_mean 0.000
_refine_ls_structure_factor_coef Fsqd
_refine_ls_weighting_details 'calc w=1/[\s^2^(Fo^2^)+(0.1208P)^2^+496.5938P] where P=(Fo^2^+2Fc^2^)/3'
_refine_ls_weighting_scheme calc
_refine_ls_wR_factor_gt 0.1931
_refine_ls_wR_factor_ref 0.1989
_reflns_number_gt 3692
_reflns_number_total 4217
_reflns_threshold_expression >2sigma(I)
_cod_data_source_file c4dt01022a2.cif
_cod_data_source_block (1)
_cod_depositor_comments
;Adding full bibliography for 7031452--7031455.cif.

The following automatic conversions were performed:

data name '_iucr_refine_instruction_details' was replaced with
'_iucr_refine_instructions_details' as specified in the replacement
file 'data/replacement-values/replacement_tags.lst'.

Automatic conversion script
Id: cif_correct_tags 9268 2022-04-12 08:56:07Z antanas 
;
_cod_original_sg_symbol_H-M 'F d d d'
_cod_database_code 7031452

loop_
_symmetry_equiv_pos_as_xyz
'x, y, z'
'-x+3/4, -y+3/4, z'
'-x+3/4, y, -z+3/4'
'x, -y+3/4, -z+3/4'
'x, y+1/2, z+1/2'
'-x+3/4, -y+5/4, z+1/2'
'-x+3/4, y+1/2, -z+5/4'
'x, -y+5/4, -z+5/4'
'x+1/2, y, z+1/2'
'-x+5/4, -y+3/4, z+1/2'
'-x+5/4, y, -z+5/4'
'x+1/2, -y+3/4, -z+5/4'
'x+1/2, y+1/2, z'
'-x+5/4, -y+5/4, z'
'-x+5/4, y+1/2, -z+3/4'
'x+1/2, -y+5/4, -z+3/4'
'-x, -y, -z'
'x-3/4, y-3/4, -z'
'x-3/4, -y, z-3/4'
'-x, y-3/4, z-3/4'
'-x, -y+1/2, -z+1/2'
'x-3/4, y-1/4, -z+1/2'
'x-3/4, -y+1/2, z-1/4'
'-x, y-1/4, z-1/4'
'-x+1/2, -y, -z+1/2'
'x-1/4, y-3/4, -z+1/2'
'x-1/4, -y, z-1/4'
'-x+1/2, y-3/4, z-1/4'
'-x+1/2, -y+1/2, -z'
'x-1/4, y-1/4, -z'
'x-1/4, -y+1/2, z-3/4'
'-x+1/2, y-1/4, z-3/4'

loop_
_atom_site_label
_atom_site_type_symbol
_atom_site_fract_x
_atom_site_fract_y
_atom_site_fract_z
_atom_site_U_iso_or_equiv
_atom_site_adp_type
_atom_site_occupancy
_atom_site_symmetry_multiplicity
_atom_site_calc_flag
_atom_site_refinement_flags
_atom_site_disorder_assembly
_atom_site_disorder_group
Cu1 Cu 0.18298(4) 0.46137(3) 1.091899(17) 0.0217(3) Uani 1 1 d . . .
Cu2 Cu 0.14292(4) 0.39080(3) 1.02289(2) 0.0313(3) Uani 1 1 d . . .
Cl1 Cl 0.22981(9) 0.38199(6) 1.05883(4) 0.0368(5) Uani 1 1 d . A .
Cl2 Cl 0.1250 0.53016(13) 1.1250 0.0622(9) Uani 1 2 d S . .
Cl3 Cl 0.1355(4) 0.3114(2) 1.0144(2) 0.0714(15) Uani 0.50 1 d P A 1
N1 N 0.1501(3) 0.49158(18) 0.99683(12) 0.0264(12) Uani 1 1 d . . .
N2 N 0.1581(3) 0.46257(18) 1.02231(12) 0.0244(12) Uani 1 1 d . A .
N3 N 0.1680(2) 0.48935(18) 1.04824(12) 0.0206(11) Uani 1 1 d . . .
N4 N 0.1653(3) 0.53643(17) 1.04057(12) 0.0214(11) Uani 1 1 d . A .
N5 N 0.3096(2) 0.65907(17) 0.93444(11) 0.0187(11) Uani 1 1 d . . .
N6 N 0.3405(3) 0.67851(17) 0.90876(11) 0.0184(11) Uani 1 1 d . . .
N7 N 0.2981(3) 0.68096(18) 0.88483(12) 0.0216(11) Uani 1 1 d . . .
N8 N 0.2376(3) 0.66356(18) 0.89345(12) 0.0220(11) Uani 1 1 d . . .
C1 C 0.1541(3) 0.5366(2) 1.00893(14) 0.0203(13) Uani 1 1 d . A .
C2 C 0.1412(3) 0.5808(2) 0.98832(14) 0.0205(13) Uani 1 1 d . . .
C3 C 0.2027(3) 0.5915(2) 0.96674(14) 0.0195(13) Uani 1 1 d . A .
H3A H 0.2430 0.5983 0.9803 0.023 Uiso 1 1 calc R . .
H3B H 0.2128 0.5628 0.9532 0.023 Uiso 1 1 calc R . .
C4 C 0.1877(3) 0.6355(2) 0.94531(13) 0.0176(12) Uani 1 1 d . . .
C5 C 0.1250 0.6250 0.92407(19) 0.0186(17) Uani 1 2 d S . .
H5A H 0.1342 0.5966 0.9101 0.022 Uiso 0.50 1 calc PR . .
H5B H 0.1158 0.6534 0.9101 0.022 Uiso 0.50 1 calc PR . .
C6 C 0.1250 0.6250 1.01000(19) 0.0213(18) Uani 1 2 d S . .
H6A H 0.0856 0.6175 1.0240 0.026 Uiso 0.50 1 calc PR . .
H6B H 0.1644 0.6325 1.0240 0.026 Uiso 0.50 1 calc PR . .
C7 C 0.0787(3) 0.5698(2) 0.96687(14) 0.0188(12) Uani 1 1 d . . .
H7A H 0.0391 0.5621 0.9806 0.023 Uiso 1 1 calc R . .
H7B H 0.0883 0.5411 0.9531 0.023 Uiso 1 1 calc R . .
C8 C 0.2458(3) 0.6503(2) 0.92433(13) 0.0178(12) Uani 1 1 d . A .
O11 O 0.2712(2) 0.49575(18) 1.09267(11) 0.0371(11) Uani 1 1 d DU . .
N11 N 0.3849(3) 0.4996(3) 1.09058(17) 0.0743(18) Uani 1 1 d DU . .
C11 C 0.3270(3) 0.4768(3) 1.0918(2) 0.0530(16) Uani 1 1 d DU A .
H11 H 0.3285 0.4422 1.0920 0.064 Uiso 1 1 calc R . .
C12 C 0.3878(7) 0.5515(3) 1.0827(4) 0.121(4) Uani 1 1 d DU A .
H12A H 0.3430 0.5625 1.0754 0.182 Uiso 1 1 calc R . .
H12B H 0.4212 0.5569 1.0656 0.182 Uiso 1 1 calc R . .
H12C H 0.4011 0.5700 1.1019 0.182 Uiso 1 1 calc R . .
C13 C 0.4490(4) 0.4749(5) 1.0969(4) 0.101(3) Uani 1 1 d DU A .
H13A H 0.4679 0.4866 1.1173 0.152 Uiso 1 1 calc R . .
H13B H 0.4809 0.4818 1.0794 0.152 Uiso 1 1 calc R . .
H13C H 0.4411 0.4397 1.0983 0.152 Uiso 1 1 calc R . .
O21 O 0.1219(11) 0.3226(5) 1.0223(7) 0.0714(15) Uani 0.50 1 d PDU A 2
N21 N 0.1365(6) 0.2436(4) 1.0082(3) 0.071(3) Uani 0.50 1 d PDU A 2
C21 C 0.1563(8) 0.2881(4) 1.0133(6) 0.073(2) Uani 0.50 1 d PDU A 2
H21 H 0.2031 0.2946 1.0097 0.088 Uiso 0.50 1 calc PR A 2
C22 C 0.0660(7) 0.2290(7) 1.0076(7) 0.082(4) Uani 0.50 1 d PDU A 2
H22A H 0.0395 0.2509 1.0214 0.123 Uiso 0.50 1 calc PR A 2
H22B H 0.0619 0.1956 1.0156 0.123 Uiso 0.50 1 calc PR A 2
H22C H 0.0488 0.2308 0.9855 0.123 Uiso 0.50 1 calc PR A 2
C23 C 0.1873(10) 0.2052(6) 1.0026(7) 0.093(5) Uani 0.50 1 d PDU A 2
H23A H 0.1787 0.1896 0.9818 0.139 Uiso 0.50 1 calc PR A 2
H23B H 0.1844 0.1809 1.0198 0.139 Uiso 0.50 1 calc PR A 2
H23C H 0.2328 0.2197 1.0025 0.139 Uiso 0.50 1 calc PR A 2
O31 O 0.0768(5) 0.4061(3) 0.9866(2) 0.0316(18) Uani 0.55 1 d PDU A 1
N31 N 0.0153(4) 0.4058(3) 0.9407(2) 0.050(2) Uani 0.55 1 d PDU A 1
C31 C 0.0499(7) 0.3843(4) 0.9639(2) 0.046(2) Uani 0.55 1 d PDU A 1
H31 H 0.0544 0.3499 0.9631 0.055 Uiso 0.55 1 calc PR A 1
C32 C -0.0139(9) 0.3776(6) 0.9141(3) 0.061(3) Uani 0.55 1 d PDU A 1
H32A H 0.0196 0.3539 0.9064 0.091 Uiso 0.55 1 calc PR A 1
H32B H -0.0261 0.3997 0.8964 0.091 Uiso 0.55 1 calc PR A 1
H32C H -0.0545 0.3605 0.9216 0.091 Uiso 0.55 1 calc PR A 1
C33 C 0.0057(10) 0.4590(4) 0.9416(5) 0.055(4) Uani 0.55 1 d PDU A 1
H33A H -0.0310 0.4670 0.9566 0.082 Uiso 0.55 1 calc PR A 1
H33B H -0.0062 0.4706 0.9200 0.082 Uiso 0.55 1 calc PR A 1
H33C H 0.0478 0.4746 0.9487 0.082 Uiso 0.55 1 calc PR A 1
O31A O 0.0927(6) 0.3876(4) 0.9781(2) 0.0316(18) Uani 0.45 1 d PDU A 2
N31A N 0.0711(7) 0.4375(4) 0.9357(3) 0.061(3) Uani 0.45 1 d PDU A 2
C31A C 0.1049(8) 0.4194(5) 0.9591(3) 0.052(2) Uani 0.45 1 d PDU A 2
H31A H 0.1482 0.4339 0.9620 0.062 Uiso 0.45 1 calc PR A 2
C32A C 0.1035(12) 0.4493(9) 0.9048(3) 0.076(4) Uani 0.45 1 d PDU A 2
H32D H 0.1530 0.4488 0.9073 0.114 Uiso 0.45 1 calc PR A 2
H32E H 0.0891 0.4818 0.8978 0.114 Uiso 0.45 1 calc PR A 2
H32F H 0.0900 0.4252 0.8885 0.114 Uiso 0.45 1 calc PR A 2
C33A C -0.0013(8) 0.4483(9) 0.9368(7) 0.072(5) Uani 0.45 1 d PDU A 2
H33D H -0.0272 0.4179 0.9352 0.108 Uiso 0.45 1 calc PR A 2
H33E H -0.0132 0.4696 0.9187 0.108 Uiso 0.45 1 calc PR A 2
H33F H -0.0122 0.4647 0.9571 0.108 Uiso 0.45 1 calc PR A 2

loop_
_atom_site_aniso_label
_atom_site_aniso_U_11
_atom_site_aniso_U_22
_atom_site_aniso_U_33
_atom_site_aniso_U_23
_atom_site_aniso_U_13
_atom_site_aniso_U_12
Cu1 0.0213(5) 0.0282(5) 0.0156(4) 0.0084(3) -0.0032(3) -0.0031(3)
Cu2 0.0434(6) 0.0180(5) 0.0324(5) 0.0023(3) -0.0037(4) -0.0062(3)
Cl1 0.0418(10) 0.0336(9) 0.0349(9) 0.0035(7) 0.0017(8) 0.0144(8)
Cl2 0.068(2) 0.066(2) 0.0529(18) 0.000 -0.0041(16) 0.000
Cl3 0.076(4) 0.029(3) 0.109(5) -0.014(3) 0.018(3) -0.003(3)
N1 0.047(3) 0.018(3) 0.014(3) 0.005(2) -0.001(2) -0.006(2)
N2 0.033(3) 0.021(3) 0.019(3) 0.003(2) -0.004(2) -0.004(2)
N3 0.020(3) 0.023(3) 0.019(3) 0.001(2) -0.001(2) -0.003(2)
N4 0.029(3) 0.019(3) 0.017(3) 0.003(2) -0.002(2) -0.002(2)
N5 0.025(3) 0.017(2) 0.015(2) 0.0023(19) -0.001(2) -0.003(2)
N6 0.026(3) 0.018(2) 0.011(2) -0.0002(19) -0.001(2) -0.004(2)
N7 0.021(3) 0.024(3) 0.020(3) 0.003(2) 0.002(2) -0.004(2)
N8 0.024(3) 0.024(3) 0.018(3) 0.002(2) 0.002(2) -0.005(2)
C1 0.026(3) 0.024(3) 0.011(3) 0.003(2) 0.001(2) -0.003(3)
C2 0.030(3) 0.018(3) 0.013(3) 0.000(2) 0.000(2) -0.005(3)
C3 0.027(3) 0.018(3) 0.014(3) -0.001(2) 0.001(2) -0.006(2)
C4 0.022(3) 0.016(3) 0.014(3) -0.002(2) -0.001(2) -0.005(2)
C5 0.025(4) 0.021(4) 0.010(4) 0.000 0.000 -0.006(3)
C6 0.036(5) 0.018(4) 0.010(4) 0.000 0.000 -0.003(4)
C7 0.027(3) 0.016(3) 0.013(3) 0.003(2) 0.000(2) -0.006(2)
C8 0.028(3) 0.015(3) 0.011(3) 0.000(2) -0.002(2) -0.008(2)
O11 0.032(2) 0.044(3) 0.036(3) 0.010(2) -0.003(2) -0.007(2)
N11 0.043(3) 0.070(4) 0.110(5) 0.003(4) 0.003(3) -0.016(3)
C11 0.038(3) 0.054(3) 0.067(4) 0.001(3) 0.002(3) -0.010(2)
C12 0.100(7) 0.080(5) 0.184(10) 0.024(7) 0.004(8) -0.033(5)
C13 0.047(4) 0.113(7) 0.144(9) -0.013(7) 0.000(6) 0.000(5)
O21 0.076(4) 0.029(3) 0.109(5) -0.014(3) 0.018(3) -0.003(3)
N21 0.068(6) 0.032(4) 0.113(7) -0.021(5) 0.002(6) 0.007(4)
C21 0.074(5) 0.034(4) 0.111(6) -0.017(5) 0.009(5) 0.002(4)
C22 0.068(6) 0.052(8) 0.126(11) -0.021(9) -0.003(9) 0.001(6)
C23 0.079(8) 0.050(7) 0.149(11) -0.027(9) 0.006(10) 0.018(7)
O31 0.040(4) 0.023(4) 0.031(3) 0.013(3) -0.009(3) -0.022(3)
N31 0.068(5) 0.041(4) 0.040(4) 0.003(4) -0.011(4) -0.018(4)
C31 0.059(5) 0.037(4) 0.041(4) 0.003(3) -0.006(4) -0.019(4)
C32 0.083(8) 0.042(6) 0.057(7) -0.002(5) -0.021(6) -0.018(7)
C33 0.067(8) 0.040(5) 0.058(8) -0.002(5) -0.010(7) -0.017(6)
O31A 0.040(4) 0.023(4) 0.031(3) 0.013(3) -0.009(3) -0.022(3)
N31A 0.073(6) 0.057(6) 0.052(5) 0.023(4) -0.011(5) -0.017(5)
C31A 0.066(5) 0.042(5) 0.047(4) 0.017(4) -0.008(4) -0.021(4)
C32A 0.095(9) 0.080(10) 0.052(7) 0.025(8) -0.006(7) -0.020(9)
C33A 0.069(7) 0.068(10) 0.078(10) -0.001(9) -0.017(7) -0.019(9)

loop_
_atom_type_symbol
_atom_type_description
_atom_type_scat_dispersion_real
_atom_type_scat_dispersion_imag
_atom_type_scat_source
C C 0.0033 0.0016 'International Tables Vol C Tables 4.2.6.8 and 6.1.1.4'
H H 0.0000 0.0000 'International Tables Vol C Tables 4.2.6.8 and 6.1.1.4'
N N 0.0061 0.0033 'International Tables Vol C Tables 4.2.6.8 and 6.1.1.4'
Cl Cl 0.1484 0.1585 'International Tables Vol C Tables 4.2.6.8 and 6.1.1.4'
Cu Cu 0.3201 1.2651 'International Tables Vol C Tables 4.2.6.8 and 6.1.1.4'
O O 0.0106 0.0060 'International Tables Vol C Tables 4.2.6.8 and 6.1.1.4'

loop_
_geom_angle_atom_site_label_1
_geom_angle_atom_site_label_2
_geom_angle_atom_site_label_3
_geom_angle
_geom_angle_site_symmetry_1
_geom_angle_site_symmetry_3
O11 Cu1 N3 87.7(2) . .
O11 Cu1 N7 91.2(2) . 32_556
N3 Cu1 N7 177.0(2) . 32_556
O11 Cu1 N6 177.8(2) . 30_557
N3 Cu1 N6 91.51(19) . 30_557
N7 Cu1 N6 89.6(2) 32_556 30_557
O11 Cu1 Cl2 91.76(15) . .
N3 Cu1 Cl2 97.79(15) . .
N7 Cu1 Cl2 85.10(15) 32_556 .
N6 Cu1 Cl2 86.32(14) 30_557 .
O11 Cu1 Cl1 95.28(15) . .
N3 Cu1 Cl1 84.31(15) . .
N7 Cu1 Cl1 92.94(15) 32_556 .
N6 Cu1 Cl1 86.67(14) 30_557 .
Cl2 Cu1 Cl1 172.73(7) . .
O21 Cu2 N2 175.9(8) . .
O21 Cu2 O31 93.1(9) . .
N2 Cu2 O31 83.2(3) . .
O21 Cu2 O31A 81.2(9) . .
N2 Cu2 O31A 95.8(3) . .
O31 Cu2 O31A 19.2(4) . .
O21 Cu2 Cl3 12.0(7) . .
N2 Cu2 Cl3 169.1(2) . .
O31 Cu2 Cl3 92.5(3) . .
O31A Cu2 Cl3 77.8(4) . .
O21 Cu2 Cl1 93.8(8) . .
N2 Cu2 Cl1 90.03(16) . .
O31 Cu2 Cl1 170.1(3) . .
O31A Cu2 Cl1 157.4(4) . .
Cl3 Cu2 Cl1 92.8(2) . .
O21 Cu2 N5 93.7(6) . 30_557
N2 Cu2 N5 84.67(19) . 30_557
O31 Cu2 N5 93.6(3) . 30_557
O31A Cu2 N5 109.3(4) . 30_557
Cl3 Cu2 N5 105.7(2) . 30_557
Cl1 Cu2 N5 92.95(12) . 30_557
Cu2 Cl1 Cu1 89.46(6) . .
Cu1 Cl2 Cu1 86.81(11) . 11_456
N2 N1 C1 104.3(5) . .
N3 N2 N1 109.4(5) . .
N3 N2 Cu2 124.3(4) . .
N1 N2 Cu2 125.6(4) . .
N2 N3 N4 109.9(5) . .
N2 N3 Cu1 123.4(4) . .
N4 N3 Cu1 126.7(4) . .
C1 N4 N3 104.2(5) . .
N6 N5 C8 104.3(4) . .
N6 N5 Cu2 110.5(3) . 18_667
C8 N5 Cu2 144.0(4) . 18_667
N7 N6 N5 109.7(5) . .
N7 N6 Cu1 122.8(4) . 18_667
N5 N6 Cu1 126.5(4) . 18_667
N6 N7 N8 110.5(5) . .
N6 N7 Cu1 125.7(4) . 28_565
N8 N7 Cu1 123.7(4) . 28_565
N7 N8 C8 104.3(5) . .
N4 C1 N1 112.2(5) . .
N4 C1 C2 126.1(5) . .
N1 C1 C2 121.5(5) . .
C1 C2 C3 110.7(5) . .
C1 C2 C6 109.7(5) . .
C3 C2 C6 110.7(4) . .
C1 C2 C7 107.5(5) . .
C3 C2 C7 109.2(5) . .
C6 C2 C7 108.9(5) . .
C4 C3 C2 109.8(5) . .
C4 C3 H3A 109.7 . .
C2 C3 H3A 109.7 . .
C4 C3 H3B 109.7 . .
C2 C3 H3B 109.7 . .
H3A C3 H3B 108.2 . .
C8 C4 C3 114.0(5) . .
C8 C4 C5 109.3(5) . .
C3 C4 C5 109.9(4) . .
C8 C4 C7 106.2(4) . 14_455
C3 C4 C7 109.3(5) . 14_455
C5 C4 C7 108.0(4) . 14_455
C4 C5 C4 110.4(6) . 14_455
C4 C5 H5A 109.6 . .
C4 C5 H5A 109.6 14_455 .
C4 C5 H5B 109.6 . .
C4 C5 H5B 109.6 14_455 .
H5A C5 H5B 108.1 . .
C2 C6 C2 108.7(7) 14_455 .
C2 C6 H6A 109.9 14_455 .
C2 C6 H6A 109.9 . .
C2 C6 H6B 109.9 14_455 .
C2 C6 H6B 109.9 . .
H6A C6 H6B 108.3 . .
C2 C7 C4 110.0(4) . 14_455
C2 C7 H7A 109.7 . .
C4 C7 H7A 109.7 14_455 .
C2 C7 H7B 109.7 . .
C4 C7 H7B 109.7 14_455 .
H7A C7 H7B 108.2 . .
N8 C8 N5 111.1(5) . .
N8 C8 C4 122.6(5) . .
N5 C8 C4 125.5(5) . .
C11 O11 Cu1 126.1(5) . .
C11 N11 C13 121.9(7) . .
C11 N11 C12 120.7(7) . .
C13 N11 C12 117.4(9) . .
O11 C11 N11 126.0(7) . .
O11 C11 H11 117.0 . .
N11 C11 H11 117.0 . .
N11 C12 H12A 109.5 . .
N11 C12 H12B 109.5 . .
H12A C12 H12B 109.5 . .
N11 C12 H12C 109.5 . .
H12A C12 H12C 109.5 . .
H12B C12 H12C 109.5 . .
N11 C13 H13A 109.5 . .
N11 C13 H13B 109.5 . .
H13A C13 H13B 109.5 . .
N11 C13 H13C 109.5 . .
H13A C13 H13C 109.5 . .
H13B C13 H13C 109.5 . .
C21 O21 Cu2 129.8(16) . .
C21 N21 C22 123.4(9) . .
C21 N21 C23 119.6(10) . .
C22 N21 C23 117.0(13) . .
O21 C21 N21 127.7(13) . .
O21 C21 H21 116.2 . .
N21 C21 H21 116.2 . .
N21 C22 H22A 109.5 . .
N21 C22 H22B 109.5 . .
H22A C22 H22B 109.5 . .
N21 C22 H22C 109.5 . .
H22A C22 H22C 109.5 . .
H22B C22 H22C 109.5 . .
N21 C23 H23A 109.5 . .
N21 C23 H23B 109.5 . .
H23A C23 H23B 109.5 . .
N21 C23 H23C 109.5 . .
H23A C23 H23C 109.5 . .
H23B C23 H23C 109.5 . .
C31 O31 Cu2 137.7(8) . .
C31 N31 C32 121.0(9) . .
C31 N31 C33 119.6(9) . .
C32 N31 C33 119.3(11) . .
O31 C31 N31 124.1(10) . .
O31 C31 H31 117.9 . .
N31 C31 H31 117.9 . .
N31 C32 H32A 109.5 . .
N31 C32 H32B 109.5 . .
H32A C32 H32B 109.5 . .
N31 C32 H32C 109.5 . .
H32A C32 H32C 109.5 . .
H32B C32 H32C 109.5 . .
N31 C33 H33A 109.5 . .
N31 C33 H33B 109.5 . .
H33A C33 H33B 109.5 . .
N31 C33 H33C 109.5 . .
H33A C33 H33C 109.5 . .
H33B C33 H33C 109.5 . .
C31A O31A Cu2 117.0(9) . .
C31A N31A C33A 124.6(12) . .
C31A N31A C32A 121.5(11) . .
C33A N31A C32A 113.9(16) . .
O31A C31A N31A 132.6(12) . .
O31A C31A H31A 113.7 . .
N31A C31A H31A 113.7 . .
N31A C32A H32D 109.5 . .
N31A C32A H32E 109.5 . .
H32D C32A H32E 109.5 . .
N31A C32A H32F 109.5 . .
H32D C32A H32F 109.5 . .
H32E C32A H32F 109.5 . .
N31A C33A H33D 109.5 . .
N31A C33A H33E 109.5 . .
H33D C33A H33E 109.5 . .
N31A C33A H33F 109.5 . .
H33D C33A H33F 109.5 . .
H33E C33A H33F 109.5 . .

loop_
_geom_bond_atom_site_label_1
_geom_bond_atom_site_label_2
_geom_bond_distance
_geom_bond_site_symmetry_2
Cu1 O11 1.978(5) .
Cu1 N3 1.990(5) .
Cu1 N7 2.002(5) 32_556
Cu1 N6 2.033(5) 30_557
Cu1 Cl2 2.599(3) .
Cu1 Cl1 2.7354(18) .
Cu2 O21 1.919(16) .
Cu2 N2 1.993(5) .
Cu2 O31 2.033(9) .
Cu2 O31A 2.108(9) .
Cu2 Cl3 2.213(6) .
Cu2 Cl1 2.283(2) .
Cu2 N5 2.466(5) 30_557
Cl2 Cu1 2.599(3) 11_456
N1 N2 1.333(7) .
N1 C1 1.336(8) .
N2 N3 1.318(7) .
N3 N4 1.332(7) .
N4 C1 1.331(8) .
N5 N6 1.338(7) .
N5 C8 1.346(8) .
N5 Cu2 2.466(5) 18_667
N6 N7 1.298(7) .
N6 Cu1 2.033(5) 18_667
N7 N8 1.333(7) .
N7 Cu1 2.002(5) 28_565
N8 C8 1.341(8) .
C1 C2 1.507(8) .
C2 C3 1.534(8) .
C2 C6 1.543(7) .
C2 C7 1.549(8) .
C3 C4 1.527(8) .
C3 H3A 0.9900 .
C3 H3B 0.9900 .
C4 C8 1.494(8) .
C4 C5 1.544(7) .
C4 C7 1.554(8) 14_455
C5 C4 1.544(7) 14_455
C5 H5A 0.9900 .
C5 H5B 0.9900 .
C6 C2 1.543(7) 14_455
C6 H6A 0.9900 .
C6 H6B 0.9900 .
C7 C4 1.554(8) 14_455
C7 H7A 0.9900 .
C7 H7B 0.9900 .
O11 C11 1.216(7) .
N11 C11 1.300(7) .
N11 C13 1.456(8) .
N11 C12 1.465(8) .
C11 H11 0.9500 .
C12 H12A 0.9800 .
C12 H12B 0.9800 .
C12 H12C 0.9800 .
C13 H13A 0.9800 .
C13 H13B 0.9800 .
C13 H13C 0.9800 .
O21 C21 1.221(10) .
N21 C21 1.302(9) .
N21 C22 1.444(9) .
N21 C23 1.471(9) .
C21 H21 0.9500 .
C22 H22A 0.9800 .
C22 H22B 0.9800 .
C22 H22C 0.9800 .
C23 H23A 0.9800 .
C23 H23B 0.9800 .
C23 H23C 0.9800 .
O31 C31 1.238(9) .
N31 C31 1.316(8) .
N31 C32 1.467(9) .
N31 C33 1.472(9) .
C31 H31 0.9500 .
C32 H32A 0.9800 .
C32 H32B 0.9800 .
C32 H32C 0.9800 .
C33 H33A 0.9800 .
C33 H33B 0.9800 .
C33 H33C 0.9800 .
O31A C31A 1.200(9) .
N31A C31A 1.277(9) .
N31A C33A 1.458(10) .
N31A C32A 1.470(10) .
C31A H31A 0.9500 .
C32A H32D 0.9800 .
C32A H32E 0.9800 .
C32A H32F 0.9800 .
C33A H33D 0.9800 .
C33A H33E 0.9800 .
C33A H33F 0.9800 .

loop_
_geom_torsion_atom_site_label_1
_geom_torsion_atom_site_label_2
_geom_torsion_atom_site_label_3
_geom_torsion_atom_site_label_4
_geom_torsion
_geom_torsion_site_symmetry_1
_geom_torsion_site_symmetry_4
O21 Cu2 Cl1 Cu1 -135.6(6) . .
N2 Cu2 Cl1 Cu1 43.00(16) . .
O31A Cu2 Cl1 Cu1 148.3(7) . .
Cl3 Cu2 Cl1 Cu1 -147.50(18) . .
N5 Cu2 Cl1 Cu1 -41.66(12) 30_557 .
O11 Cu1 Cl1 Cu2 -128.47(14) . .
N3 Cu1 Cl1 Cu2 -41.28(15) . .
N7 Cu1 Cl1 Cu2 140.01(15) 32_556 .
N6 Cu1 Cl1 Cu2 50.57(14) 30_557 .
O11 Cu1 Cl2 Cu1 -136.67(14) . 11_456
N3 Cu1 Cl2 Cu1 135.38(14) . 11_456
N7 Cu1 Cl2 Cu1 -45.58(14) 32_556 11_456
N6 Cu1 Cl2 Cu1 44.35(13) 30_557 11_456
C1 N1 N2 N3 -1.5(7) . .
C1 N1 N2 Cu2 169.5(4) . .
O31 Cu2 N2 N3 142.5(6) . .
O31A Cu2 N2 N3 157.1(6) . .
Cl3 Cu2 N2 N3 -149.9(13) . .
Cl1 Cu2 N2 N3 -44.8(5) . .
N5 Cu2 N2 N3 48.2(5) 30_557 .
O31 Cu2 N2 N1 -27.3(6) . .
O31A Cu2 N2 N1 -12.7(6) . .
Cl3 Cu2 N2 N1 40.3(17) . .
Cl1 Cu2 N2 N1 145.5(5) . .
N5 Cu2 N2 N1 -121.6(5) 30_557 .
N1 N2 N3 N4 1.4(7) . .
Cu2 N2 N3 N4 -169.8(4) . .
N1 N2 N3 Cu1 -179.6(4) . .
Cu2 N2 N3 Cu1 9.2(7) . .
O11 Cu1 N3 N2 121.2(5) . .
N6 Cu1 N3 N2 -60.9(5) 30_557 .
Cl2 Cu1 N3 N2 -147.4(4) . .
Cl1 Cu1 N3 N2 25.6(4) . .
O11 Cu1 N3 N4 -60.0(5) . .
N6 Cu1 N3 N4 118.0(5) 30_557 .
Cl2 Cu1 N3 N4 31.5(5) . .
Cl1 Cu1 N3 N4 -155.5(5) . .
N2 N3 N4 C1 -0.6(6) . .
Cu1 N3 N4 C1 -179.6(4) . .
C8 N5 N6 N7 -0.4(6) . .
Cu2 N5 N6 N7 170.2(3) 18_667 .
C8 N5 N6 Cu1 168.9(4) . 18_667
Cu2 N5 N6 Cu1 -20.5(5) 18_667 18_667
N5 N6 N7 N8 0.2(6) . .
Cu1 N6 N7 N8 -169.5(4) 18_667 .
N5 N6 N7 Cu1 175.5(4) . 28_565
Cu1 N6 N7 Cu1 5.7(6) 18_667 28_565
N6 N7 N8 C8 0.1(6) . .
Cu1 N7 N8 C8 -175.3(4) 28_565 .
N3 N4 C1 N1 -0.3(7) . .
N3 N4 C1 C2 175.0(6) . .
N2 N1 C1 N4 1.1(7) . .
N2 N1 C1 C2 -174.4(5) . .
N4 C1 C2 C3 108.2(7) . .
N1 C1 C2 C3 -76.9(7) . .
N4 C1 C2 C6 -14.3(8) . .
N1 C1 C2 C6 160.6(5) . .
N4 C1 C2 C7 -132.6(6) . .
N1 C1 C2 C7 42.3(8) . .
C1 C2 C3 C4 178.2(5) . .
C6 C2 C3 C4 -59.9(6) . .
C7 C2 C3 C4 59.9(6) . .
C2 C3 C4 C8 177.4(5) . .
C2 C3 C4 C5 -59.5(6) . .
C2 C3 C4 C7 58.8(6) . 14_455
C8 C4 C5 C4 -174.4(5) . 14_455
C3 C4 C5 C4 59.8(4) . 14_455
C7 C4 C5 C4 -59.3(3) 14_455 14_455
C1 C2 C6 C2 -177.3(6) . 14_455
C3 C2 C6 C2 60.2(4) . 14_455
C7 C2 C6 C2 -59.9(3) . 14_455
C1 C2 C7 C4 179.2(5) . 14_455
C3 C2 C7 C4 -60.6(6) . 14_455
C6 C2 C7 C4 60.3(6) . 14_455
N7 N8 C8 N5 -0.3(6) . .
N7 N8 C8 C4 170.8(5) . .
N6 N5 C8 N8 0.4(6) . .
Cu2 N5 C8 N8 -164.5(5) 18_667 .
N6 N5 C8 C4 -170.4(5) . .
Cu2 N5 C8 C4 24.7(10) 18_667 .
C3 C4 C8 N8 138.2(6) . .
C5 C4 C8 N8 14.8(7) . .
C7 C4 C8 N8 -101.4(6) 14_455 .
C3 C4 C8 N5 -52.0(8) . .
C5 C4 C8 N5 -175.3(5) . .
C7 C4 C8 N5 68.4(7) 14_455 .
N3 Cu1 O11 C11 -111.4(7) . .
N7 Cu1 O11 C11 65.7(7) 32_556 .
Cl2 Cu1 O11 C11 150.8(6) . .
Cl1 Cu1 O11 C11 -27.4(7) . .
Cu1 O11 C11 N11 176.1(5) . .
C13 N11 C11 O11 165.8(10) . .
C12 N11 C11 O11 -14.1(10) . .
O31 Cu2 O21 C21 109(3) . .
O31A Cu2 O21 C21 94(3) . .
Cl3 Cu2 O21 C21 22(3) . .
Cl1 Cu2 O21 C21 -63(3) . .
N5 Cu2 O21 C21 -157(3) 30_557 .
Cu2 O21 C21 N21 -167.3(16) . .
C22 N21 C21 O21 10(3) . .
C23 N21 C21 O21 -170(3) . .
O21 Cu2 O31 C31 -23.9(15) . .
N2 Cu2 O31 C31 158.0(14) . .
O31A Cu2 O31 C31 27.6(13) . .
Cl3 Cu2 O31 C31 -11.9(14) . .
N5 Cu2 O31 C31 -117.8(14) 30_557 .
Cu2 O31 C31 N31 -169.6(8) . .
C32 N31 C31 O31 178.5(15) . .
C33 N31 C31 O31 -1.6(15) . .
O21 Cu2 O31A C31A -157.8(15) . .
N2 Cu2 O31A C31A 25.0(13) . .
O31 Cu2 O31A C31A 74.5(17) . .
Cl3 Cu2 O31A C31A -146.1(13) . .
Cl1 Cu2 O31A C31A -79.2(15) . .
N5 Cu2 O31A C31A 111.4(13) 30_557 .
Cu2 O31A C31A N31A -154.2(15) . .
C33A N31A C31A O31A 42(2) . .
C32A N31A C31A O31A -138(2) . .

loop_
_platon_squeeze_void_nr
_platon_squeeze_void_average_x
_platon_squeeze_void_average_y
_platon_squeeze_void_average_z
_platon_squeeze_void_volume
_platon_squeeze_void_count_electrons
_platon_squeeze_void_content
1 0.125 0.125 0.125 549 113 '2 DMF '
2 0.375 -0.125 0.375 550 113 '2 DMF '
3 0.625 0.125 0.625 549 113 '2 DMF '
4 -0.125 -0.125 0.875 550 113 '2 DMF '
5 0.125 0.125 0.289 7 0 ' '
6 0.125 0.125 0.348 11 0 ' '
7 0.625 0.125 0.402 11 0 ' '
8 0.625 0.125 0.461 7 0 ' '
9 0.625 0.125 0.789 7 0 ' '
10 0.625 0.125 0.848 11 0 ' '
11 0.125 0.125 0.902 11 0 ' '
12 0.125 0.125 0.961 7 0 ' '
13 0.875 0.375 0.375 550 113 '2 DMF '
14 0.375 0.375 0.875 550 113 '2 DMF '
15 0.375 0.375 0.039 7 0 ' '
16 0.375 0.375 0.098 11 0 ' '
17 0.875 0.375 0.152 11 0 ' '
18 0.875 0.375 0.211 7 0 ' '
19 0.875 0.375 0.539 7 0 ' '
20 0.875 0.375 0.598 11 0 ' '
21 0.375 0.375 0.652 11 0 ' '
22 0.375 0.375 0.711 7 0 ' '
23 0.625 0.625 0.125 549 113 '2 DMF '
24 0.125 0.625 0.625 549 113 '2 DMF '
25 0.625 0.625 0.289 7 0 ' '
26 0.625 0.625 0.348 11 0 ' '
27 0.125 0.625 0.402 11 0 ' '
28 0.125 0.625 0.461 7 0 ' '
29 0.125 0.625 0.789 7 0 ' '
30 0.125 0.625 0.848 11 0 ' '
31 0.625 0.625 0.902 11 0 ' '
32 0.625 0.625 0.961 7 0 ' '
33 0.875 0.875 0.039 7 0 ' '
34 0.875 0.875 0.098 11 0 ' '
35 0.375 0.875 0.152 11 0 ' '
36 0.375 0.875 0.211 7 0 ' '
37 0.375 0.875 0.539 7 0 ' '
38 0.375 0.875 0.598 11 0 ' '
39 0.875 0.875 0.652 11 0 ' '
40 0.875 0.875 0.711 7 0 ' '
